data_4105183
loop_
_publ_author_name
'Leah N. Appelhans'
'Monica Kosa'
'A. V. Radha'
'Petra Simoncic'
'Alexandra Navrotsky'
'Michele Parrinello'
'Anthony K. Cheetham'

_publ_contact_author_address
;
Department of Materials Science and Metallurgy
University of Cambridge
Cambridge CB2 3QZ, UK
;
_publ_contact_author_email akc30@cam.ac.uk
_publ_contact_author_name 'Anthony K. Cheetham'
_publ_contact_author_phone '+44 01223-767061'
_publ_section_title
;
 Phase Selection and Energetics in Chiral Alkaline Earth Tartrates and
 Their Racemic and Meso Analogues: Synthetic, Structural, Computational,
 and Calorimetric Studies
;
_journal_name_full 'Journal of the American Chemical Society'
_journal_page_first 15375
_journal_page_last 15386
_journal_paper_doi 10.1021/ja905690t
_journal_volume 131
_journal_year 2009
_chemical_formula_sum 'C4 H4 O6 Sr'
_chemical_formula_weight 235.69
_chemical_name_systematic
; 
 ? 
;
_space_group_IT_number 15
_symmetry_cell_setting monoclinic
_symmetry_space_group_name_Hall '-C 2yc'
_symmetry_space_group_name_H-M 'C 1 2/c 1'
_atom_sites_solution_hydrogens geom
_atom_sites_solution_primary direct
_atom_sites_solution_secondary difmap
_audit_creation_method SHELXL-97
_cell_angle_alpha 90.00
_cell_angle_beta 121.334(3)
_cell_angle_gamma 90.00
_cell_formula_units_Z 8
_cell_length_a 18.306(3)
_cell_length_b 8.0984(13)
_cell_length_c 9.6058(15)
_cell_measurement_temperature 298(2)
_cell_volume 1216.4(3)
_computing_cell_refinement 'Bruker SMART'
_computing_data_collection 'Bruker SMART'
_computing_data_reduction 'Bruker SAINT'
_computing_molecular_graphics 'Bruker SHELXTL'
_computing_publication_material 'Bruker SHELXTL'
_computing_structure_refinement 'SHELXL-97 (Sheldrick, 1997)'
_computing_structure_solution 'SHELXS-97 (Sheldrick, 1997)'
_diffrn_ambient_temperature 298(2)
_diffrn_measured_fraction_theta_full 0.969
_diffrn_measured_fraction_theta_max 0.969
_diffrn_measurement_device_type 'CCD area detector'
_diffrn_measurement_method 'phi and omega scans'
_diffrn_radiation_monochromator graphite
_diffrn_radiation_source 'fine-focus sealed tube'
_diffrn_radiation_type MoK\a
_diffrn_radiation_wavelength 0.71073
_diffrn_reflns_av_R_equivalents 0.0643
_diffrn_reflns_av_sigmaI/netI 0.0636
_diffrn_reflns_limit_h_max 23
_diffrn_reflns_limit_h_min -23
_diffrn_reflns_limit_k_max 10
_diffrn_reflns_limit_k_min -10
_diffrn_reflns_limit_l_max 12
_diffrn_reflns_limit_l_min -12
_diffrn_reflns_number 5145
_diffrn_reflns_theta_full 27.09
_diffrn_reflns_theta_max 27.09
_diffrn_reflns_theta_min 2.61
_exptl_absorpt_coefficient_mu 8.842
_exptl_absorpt_correction_T_max 0.915
_exptl_absorpt_correction_T_min 0.704
_exptl_absorpt_correction_type multi-scan
_exptl_absorpt_process_details 'SADABS, Sheldrick 2001'
_exptl_crystal_colour colorless
_exptl_crystal_density_diffrn 2.574
_exptl_crystal_description block
_exptl_crystal_F_000 912
_exptl_crystal_size_max 0.05
_exptl_crystal_size_mid 0.04
_exptl_crystal_size_min 0.03
_refine_diff_density_max 2.128
_refine_diff_density_min -0.766
_refine_diff_density_rms 0.192
_refine_ls_extinction_method none
_refine_ls_goodness_of_fit_ref 1.045
_refine_ls_hydrogen_treatment mixed
_refine_ls_matrix_type full
_refine_ls_number_parameters 112
_refine_ls_number_reflns 1306
_refine_ls_number_restraints 2
_refine_ls_restrained_S_all 1.044
_refine_ls_R_factor_all 0.0786
_refine_ls_R_factor_gt 0.0455
_refine_ls_shift/su_max 0.000
_refine_ls_shift/su_mean 0.000
_refine_ls_structure_factor_coef Fsqd
_refine_ls_weighting_details 'calc w=1/[\s^2^(Fo^2^)+(0.0382P)^2^+14.8023P] where P=(Fo^2^+2Fc^2^)/3'
_refine_ls_weighting_scheme calc
_refine_ls_wR_factor_gt 0.0940
_refine_ls_wR_factor_ref 0.1081
_reflns_number_gt 915
_reflns_number_total 1306
_reflns_threshold_expression >2sigma(I)
_cod_data_source_file ja905690t_si_002_10.cif
_cod_data_source_block msrtartm
_cod_database_code 4105183

loop_
_symmetry_equiv_pos_as_xyz
'x, y, z'
'-x, y, -z+1/2'
'x+1/2, y+1/2, z'
'-x+1/2, y+1/2, -z+1/2'
'-x, -y, -z'
'x, -y, z-1/2'
'-x+1/2, -y+1/2, -z'
'x+1/2, -y+1/2, z-1/2'

loop_
_atom_site_label
_atom_site_type_symbol
_atom_site_fract_x
_atom_site_fract_y
_atom_site_fract_z
_atom_site_U_iso_or_equiv
_atom_site_adp_type
_atom_site_occupancy
_atom_site_symmetry_multiplicity
_atom_site_calc_flag
_atom_site_refinement_flags
Sr1 Sr 0.37558(4) 0.73626(7) 0.20580(7) 0.0165(2) Uani 1 1 d .
C1 C 0.4702(4) 0.8028(8) -0.0378(8) 0.0186(14) Uani 1 1 d .
C2 C 0.3856(4) 0.8460(8) -0.1904(8) 0.0176(14) Uani 1 1 d D
H1 H 0.353(4) 0.904(7) -0.160(8) 0.021 Uiso 1 1 d D
C3 C 0.3353(4) 0.6892(8) -0.2730(8) 0.0175(14) Uani 1 1 d .
H2 H 0.282(5) 0.722(8) -0.360(8) 0.021 Uiso 1 1 d .
C4 C 0.3126(4) 0.5936(8) -0.1636(8) 0.0185(14) Uani 1 1 d .
O3 O 0.3932(3) 0.9470(6) -0.3026(6) 0.0205(11) Uani 1 1 d .
H3 H 0.406(5) 0.902(9) -0.353(9) 0.025 Uiso 1 1 d .
O1 O 0.4649(3) 0.7380(6) 0.0742(5) 0.0200(10) Uani 1 1 d .
O2 O 0.5404(3) 0.8341(6) -0.0262(6) 0.0238(11) Uani 1 1 d .
O4 O 0.3824(3) 0.5829(6) -0.3161(6) 0.0234(11) Uani 1 1 d D
H4 H 0.370(5) 0.606(9) -0.406(4) 0.028 Uiso 1 1 d D
O5 O 0.3309(3) 0.4445(5) -0.1386(6) 0.0247(11) Uani 1 1 d .
O6 O 0.2755(3) 0.6727(6) -0.1056(5) 0.0200(10) Uani 1 1 d .

loop_
_atom_site_aniso_label
_atom_site_aniso_U_11
_atom_site_aniso_U_22
_atom_site_aniso_U_33
_atom_site_aniso_U_23
_atom_site_aniso_U_13
_atom_site_aniso_U_12
Sr1 0.0150(3) 0.0188(3) 0.0163(3) 0.0004(3) 0.0085(2) -0.0001(3)
C1 0.021(3) 0.015(3) 0.021(4) -0.005(3) 0.012(3) -0.003(3)
C2 0.023(4) 0.016(3) 0.020(4) 0.000(3) 0.015(3) 0.001(3)
C3 0.021(4) 0.019(3) 0.012(3) -0.004(3) 0.007(3) 0.001(3)
C4 0.017(3) 0.018(3) 0.016(3) -0.005(3) 0.006(3) 0.001(3)
O3 0.036(3) 0.014(2) 0.023(3) 0.003(2) 0.023(2) 0.004(2)
O1 0.016(2) 0.031(3) 0.013(2) 0.002(2) 0.0083(18) -0.002(2)
O2 0.021(3) 0.028(3) 0.024(3) 0.001(2) 0.013(2) -0.003(2)
O4 0.037(3) 0.018(2) 0.023(3) -0.003(2) 0.021(3) -0.003(2)
O5 0.041(3) 0.013(2) 0.032(3) -0.001(2) 0.028(3) 0.000(2)
O6 0.018(2) 0.025(3) 0.018(2) -0.001(2) 0.010(2) -0.001(2)

loop_
_atom_type_symbol
_atom_type_description
_atom_type_scat_dispersion_real
_atom_type_scat_dispersion_imag
_atom_type_scat_source
C C 0.0033 0.0016 'International Tables Vol C Tables 4.2.6.8 and 6.1.1.4'
H H 0.0000 0.0000 'International Tables Vol C Tables 4.2.6.8 and 6.1.1.4'
O O 0.0106 0.0060 'International Tables Vol C Tables 4.2.6.8 and 6.1.1.4'
Sr Sr -1.5307 3.2498 'International Tables Vol C Tables 4.2.6.8 and 6.1.1.4'

loop_
_geom_angle_atom_site_label_1
_geom_angle_atom_site_label_2
_geom_angle_atom_site_label_3
_geom_angle
_geom_angle_site_symmetry_1
_geom_angle_site_symmetry_3
O5 Sr1 O6 76.45(16) 6_566 7_565
O5 Sr1 O1 142.55(15) 6_566 .
O6 Sr1 O1 132.24(14) 7_565 .
O5 Sr1 O1 95.55(15) 6_566 2_655
O6 Sr1 O1 150.07(14) 7_565 2_655
O1 Sr1 O1 69.96(16) . 2_655
O5 Sr1 O3 132.79(14) 6_566 6_576
O6 Sr1 O3 80.12(15) 7_565 6_576
O1 Sr1 O3 81.71(15) . 6_576
O1 Sr1 O3 85.02(15) 2_655 6_576
O5 Sr1 O4 60.88(14) 6_566 6_566
O6 Sr1 O4 110.41(15) 7_565 6_566
O1 Sr1 O4 83.97(15) . 6_566
O1 Sr1 O4 89.44(15) 2_655 6_566
O3 Sr1 O4 165.66(15) 6_576 6_566
O5 Sr1 O6 108.27(15) 6_566 .
O6 Sr1 O6 69.14(16) 7_565 .
O1 Sr1 O6 71.43(14) . .
O1 Sr1 O6 139.68(14) 2_655 .
O3 Sr1 O6 100.56(14) 6_576 .
O4 Sr1 O6 75.36(15) 6_566 .
O5 Sr1 O2 70.58(15) 6_566 2_655
O6 Sr1 O2 101.98(14) 7_565 2_655
O1 Sr1 O2 115.27(13) . 2_655
O1 Sr1 O2 48.77(13) 2_655 2_655
O3 Sr1 O2 75.11(14) 6_576 2_655
O4 Sr1 O2 110.79(14) 6_566 2_655
O6 Sr1 O2 170.86(14) . 2_655
O5 Sr1 C1 83.69(17) 6_566 2_655
O6 Sr1 C1 126.19(16) 7_565 2_655
O1 Sr1 C1 92.00(16) . 2_655
O1 Sr1 C1 24.17(15) 2_655 2_655
O3 Sr1 C1 78.02(16) 6_576 2_655
O4 Sr1 C1 101.86(16) 6_566 2_655
O6 Sr1 C1 163.34(16) . 2_655
O2 Sr1 C1 24.65(16) 2_655 2_655
O5 Sr1 C4 113.17(16) 6_566 .
O6 Sr1 C4 89.48(15) 7_565 .
O1 Sr1 C4 54.82(15) . .
O1 Sr1 C4 119.80(15) 2_655 .
O3 Sr1 C4 106.93(16) 6_576 .
O4 Sr1 C4 64.67(15) 6_566 .
O6 Sr1 C4 20.42(15) . .
O2 Sr1 C4 168.53(15) 2_655 .
C1 Sr1 C4 143.96(17) 2_655 .
O5 Sr1 C4 17.17(15) 6_566 6_566
O6 Sr1 C4 81.68(15) 7_565 6_566
O1 Sr1 C4 128.29(16) . 6_566
O1 Sr1 C4 99.20(15) 2_655 6_566
O3 Sr1 C4 149.45(15) 6_576 6_566
O4 Sr1 C4 44.63(15) 6_566 6_566
O6 Sr1 C4 95.56(15) . 6_566
O2 Sr1 C4 85.00(15) 2_655 6_566
C1 Sr1 C4 93.48(16) 2_655 6_566
C4 Sr1 C4 97.19(9) . 6_566
O5 Sr1 Sr1 122.47(11) 6_566 2_655
O6 Sr1 Sr1 160.36(10) 7_565 2_655
O1 Sr1 Sr1 35.23(9) . 2_655
O1 Sr1 Sr1 34.74(9) 2_655 2_655
O3 Sr1 Sr1 82.30(11) 6_576 2_655
O4 Sr1 Sr1 85.62(11) 6_566 2_655
O6 Sr1 Sr1 105.88(10) . 2_655
O2 Sr1 Sr1 81.73(10) 2_655 2_655
C1 Sr1 Sr1 57.47(13) 2_655 2_655
C4 Sr1 Sr1 87.33(11) . 2_655
C4 Sr1 Sr1 117.95(11) 6_566 2_655
O1 C1 O2 123.0(6) . .
O1 C1 C2 115.5(6) . .
O2 C1 C2 121.5(6) . .
O1 C1 Sr1 57.4(3) . 2_655
O2 C1 Sr1 65.8(4) . 2_655
C2 C1 Sr1 170.7(4) . 2_655
O3 C2 C1 114.3(5) . .
O3 C2 C3 110.9(5) . .
C1 C2 C3 110.3(5) . .
O3 C2 H1 106(4) . .
C1 C2 H1 109(4) . .
C3 C2 H1 106(4) . .
O4 C3 C2 111.2(5) . .
O4 C3 C4 108.5(5) . .
C2 C3 C4 111.7(5) . .
O4 C3 H2 115(4) . .
C2 C3 H2 107(4) . .
C4 C3 H2 103(4) . .
O5 C4 O6 124.4(6) . .
O5 C4 C3 118.9(6) . .
O6 C4 C3 116.8(6) . .
O5 C4 Sr1 102.9(4) . .
O6 C4 Sr1 46.7(3) . .
C3 C4 Sr1 119.5(4) . .
O5 C4 Sr1 36.7(3) . 6_565
O6 C4 Sr1 158.6(5) . 6_565
C3 C4 Sr1 83.0(4) . 6_565
Sr1 C4 Sr1 132.3(2) . 6_565
C2 O3 Sr1 119.0(4) . 6_575
C2 O3 H3 114(6) . .
Sr1 O3 H3 127(6) 6_575 .
C1 O1 Sr1 142.6(4) . .
C1 O1 Sr1 98.4(4) . 2_655
Sr1 O1 Sr1 110.04(15) . 2_655
C1 O2 Sr1 89.5(4) . 2_655
C3 O4 Sr1 121.0(4) . 6_565
C3 O4 H4 108(6) . .
Sr1 O4 H4 109(6) 6_565 .
C4 O5 Sr1 126.1(4) . 6_565
C4 O6 Sr1 136.0(4) . 7_565
C4 O6 Sr1 112.8(4) . .
Sr1 O6 Sr1 110.86(16) 7_565 .

loop_
_geom_bond_atom_site_label_1
_geom_bond_atom_site_label_2
_geom_bond_distance
_geom_bond_site_symmetry_2
Sr1 O5 2.514(4) 6_566
Sr1 O6 2.519(4) 7_565
Sr1 O1 2.533(4) .
Sr1 O1 2.565(4) 2_655
Sr1 O3 2.592(5) 6_576
Sr1 O4 2.602(5) 6_566
Sr1 O6 2.621(4) .
Sr1 O2 2.746(5) 2_655
Sr1 C1 3.011(7) 2_655
Sr1 C4 3.316(6) .
Sr1 C4 3.398(6) 6_566
Sr1 Sr1 4.1771(13) 2_655
C1 O1 1.246(8) .
C1 O2 1.256(8) .
C1 C2 1.519(9) .
C1 Sr1 3.011(7) 2_655
C2 O3 1.417(8) .
C2 C3 1.526(9) .
C2 H1 0.92(2) .
C3 O4 1.423(8) .
C3 C4 1.527(9) .
C3 H2 0.93(7) .
C4 O5 1.242(8) .
C4 O6 1.255(8) .
C4 Sr1 3.398(6) 6_565
O3 Sr1 2.592(5) 6_575
O3 H3 0.74(7) .
O1 Sr1 2.565(4) 2_655
O2 Sr1 2.746(5) 2_655
O4 Sr1 2.602(5) 6_565
O4 H4 0.80(2) .
O5 Sr1 2.514(4) 6_565
O6 Sr1 2.519(4) 7_565

loop_
_geom_hbond_atom_site_label_D
_geom_hbond_atom_site_label_H
_geom_hbond_atom_site_label_A
_geom_hbond_distance_DH
_geom_hbond_distance_HA
_geom_hbond_distance_DA
_geom_hbond_angle_DHA
_geom_hbond_site_symmetry_A
O3 H3 O2 0.74(7) 1.95(8) 2.664(6) 165(8) 2_654
O4 H4 O5 0.80(2) 2.00(4) 2.738(7) 155(8) 6_565

loop_
_geom_torsion_atom_site_label_1
_geom_torsion_atom_site_label_2
_geom_torsion_atom_site_label_3
_geom_torsion_atom_site_label_4
_geom_torsion
_geom_torsion_site_symmetry_1
_geom_torsion_site_symmetry_4
O1 C1 C2 O3 168.5(5) . .
O2 C1 C2 O3 -10.1(9) . .
Sr1 C1 C2 O3 129(2) 2_655 .
O1 C1 C2 C3 -65.7(7) . .
O2 C1 C2 C3 115.6(7) . .
Sr1 C1 C2 C3 -105(3) 2_655 .
O3 C2 C3 O4 68.8(7) . .
C1 C2 C3 O4 -58.9(7) . .
O3 C2 C3 C4 -169.9(5) . .
C1 C2 C3 C4 62.5(7) . .
O4 C3 C4 O5 -5.0(8) . .
C2 C3 C4 O5 -127.9(7) . .
O4 C3 C4 O6 175.6(5) . .
C2 C3 C4 O6 52.7(8) . .
O4 C3 C4 Sr1 122.2(4) . .
C2 C3 C4 Sr1 -0.7(7) . .
O4 C3 C4 Sr1 -13.0(4) . 6_565
C2 C3 C4 Sr1 -135.9(5) . 6_565
O5 Sr1 C4 O5 -45.3(4) 6_566 .
O6 Sr1 C4 O5 -120.3(4) 7_565 .
O1 Sr1 C4 O5 93.7(4) . .
O1 Sr1 C4 O5 66.2(5) 2_655 .
O3 Sr1 C4 O5 160.2(4) 6_576 .
O4 Sr1 C4 O5 -7.4(4) 6_566 .
O6 Sr1 C4 O5 -125.4(7) . .
O2 Sr1 C4 O5 61.6(10) 2_655 .
C1 Sr1 C4 O5 67.3(5) 2_655 .
C4 Sr1 C4 O5 -38.8(5) 6_566 .
Sr1 Sr1 C4 O5 79.0(4) 2_655 .
O5 Sr1 C4 O6 80.1(4) 6_566 .
O6 Sr1 C4 O6 5.1(5) 7_565 .
O1 Sr1 C4 O6 -140.9(5) . .
O1 Sr1 C4 O6 -168.4(4) 2_655 .
O3 Sr1 C4 O6 -74.4(4) 6_576 .
O4 Sr1 C4 O6 118.0(5) 6_566 .
O2 Sr1 C4 O6 -173.0(6) 2_655 .
C1 Sr1 C4 O6 -167.3(4) 2_655 .
C4 Sr1 C4 O6 86.6(4) 6_566 .
Sr1 Sr1 C4 O6 -155.6(4) 2_655 .
O5 Sr1 C4 C3 -179.6(4) 6_566 .
O6 Sr1 C4 C3 105.4(5) 7_565 .
O1 Sr1 C4 C3 -40.6(4) . .
O1 Sr1 C4 C3 -68.1(5) 2_655 .
O3 Sr1 C4 C3 25.9(5) 6_576 .
O4 Sr1 C4 C3 -141.7(5) 6_566 .
O6 Sr1 C4 C3 100.3(6) . .
O2 Sr1 C4 C3 -72.7(9) 2_655 .
C1 Sr1 C4 C3 -67.0(6) 2_655 .
C4 Sr1 C4 C3 -173.1(4) 6_566 .
Sr1 Sr1 C4 C3 -55.2(4) 2_655 .
O5 Sr1 C4 Sr1 -70.7(3) 6_566 6_565
O6 Sr1 C4 Sr1 -145.7(3) 7_565 6_565
O1 Sr1 C4 Sr1 68.3(3) . 6_565
O1 Sr1 C4 Sr1 40.8(3) 2_655 6_565
O3 Sr1 C4 Sr1 134.8(3) 6_576 6_565
O4 Sr1 C4 Sr1 -32.7(3) 6_566 6_565
O6 Sr1 C4 Sr1 -150.7(6) . 6_565
O2 Sr1 C4 Sr1 36.3(9) 2_655 6_565
C1 Sr1 C4 Sr1 42.0(4) 2_655 6_565
C4 Sr1 C4 Sr1 -64.1(4) 6_566 6_565
Sr1 Sr1 C4 Sr1 53.7(3) 2_655 6_565
C1 C2 O3 Sr1 -95.7(5) . 6_575
C3 C2 O3 Sr1 138.9(4) . 6_575
O2 C1 O1 Sr1 145.4(5) . .
C2 C1 O1 Sr1 -33.2(10) . .
Sr1 C1 O1 Sr1 139.8(7) 2_655 .
O2 C1 O1 Sr1 5.6(7) . 2_655
C2 C1 O1 Sr1 -173.0(4) . 2_655
O5 Sr1 O1 C1 151.4(6) 6_566 .
O6 Sr1 O1 C1 19.7(8) 7_565 .
O1 Sr1 O1 C1 -136.5(6) 2_655 .
O3 Sr1 O1 C1 -48.8(7) 6_576 .
O4 Sr1 O1 C1 131.9(7) 6_566 .
O6 Sr1 O1 C1 55.4(7) . .
O2 Sr1 O1 C1 -117.9(7) 2_655 .
C1 Sr1 O1 C1 -126.4(8) 2_655 .
C4 Sr1 O1 C1 68.8(7) . .
C4 Sr1 O1 C1 137.6(7) 6_566 .
Sr1 Sr1 O1 C1 -137.1(8) 2_655 .
O5 Sr1 O1 Sr1 -71.5(3) 6_566 2_655
O6 Sr1 O1 Sr1 156.86(16) 7_565 2_655
O1 Sr1 O1 Sr1 0.7(2) 2_655 2_655
O3 Sr1 O1 Sr1 88.37(19) 6_576 2_655
O4 Sr1 O1 Sr1 -90.94(19) 6_566 2_655
O6 Sr1 O1 Sr1 -167.5(2) . 2_655
O2 Sr1 O1 Sr1 19.2(2) 2_655 2_655
C1 Sr1 O1 Sr1 10.8(2) 2_655 2_655
C4 Sr1 O1 Sr1 -154.1(3) . 2_655
C4 Sr1 O1 Sr1 -85.3(2) 6_566 2_655
O1 C1 O2 Sr1 -5.2(6) . 2_655
C2 C1 O2 Sr1 173.4(5) . 2_655
C2 C3 O4 Sr1 143.2(4) . 6_565
C4 C3 O4 Sr1 19.9(6) . 6_565
O6 C4 O5 Sr1 166.0(5) . 6_565
C3 C4 O5 Sr1 -13.4(9) . 6_565
Sr1 C4 O5 Sr1 -148.0(3) . 6_565
O5 C4 O6 Sr1 -98.5(8) . 7_565
C3 C4 O6 Sr1 80.9(7) . 7_565
Sr1 C4 O6 Sr1 -172.7(7) . 7_565
Sr1 C4 O6 Sr1 -75.1(14) 6_565 7_565
O5 C4 O6 Sr1 74.2(7) . .
C3 C4 O6 Sr1 -106.4(5) . .
Sr1 C4 O6 Sr1 97.6(12) 6_565 .
O5 Sr1 O6 C4 -107.5(4) 6_566 .
O6 Sr1 O6 C4 -174.6(5) 7_565 .
O1 Sr1 O6 C4 32.9(4) . .
O1 Sr1 O6 C4 15.6(5) 2_655 .
O3 Sr1 O6 C4 110.4(4) 6_576 .
O4 Sr1 O6 C4 -55.5(4) 6_566 .
O2 Sr1 O6 C4 171.2(8) 2_655 .
C1 Sr1 O6 C4 26.9(8) 2_655 .
C4 Sr1 O6 C4 -95.7(4) 6_566 .
Sr1 Sr1 O6 C4 25.5(4) 2_655 .
O5 Sr1 O6 Sr1 67.1(2) 6_566 7_565
O6 Sr1 O6 Sr1 0.0 7_565 7_565
O1 Sr1 O6 Sr1 -152.5(2) . 7_565
O1 Sr1 O6 Sr1 -169.83(17) 2_655 7_565
O3 Sr1 O6 Sr1 -75.05(19) 6_576 7_565
O4 Sr1 O6 Sr1 119.0(2) 6_566 7_565
O2 Sr1 O6 Sr1 -14.2(10) 2_655 7_565
C1 Sr1 O6 Sr1 -158.5(5) 2_655 7_565
C4 Sr1 O6 Sr1 174.6(5) . 7_565
C4 Sr1 O6 Sr1 78.89(19) 6_566 7_565
Sr1 Sr1 O6 Sr1 -159.97(12) 2_655 7_565
